data_7705806
loop_
_publ_author_name
'Gil, Yolimar'
'Fuentealba, Pablo'
'Vega, Andr\'es'
'Spodine, Evgenia'
'Aravena, Daniel'

_publ_section_title
;
 Control of magnetic anisotropy by macrocyclic ligand distortion in a
 family of Dy<sup>III</sup> and Er<sup>III</sup> single molecule magnets.
;
_journal_issue 48
_journal_name_full 'Dalton transactions (Cambridge, England : 2003)'
_journal_page_first 17709
_journal_page_last 17718
_journal_paper_doi 10.1039/d0dt03370g
_journal_volume 49
_journal_year 2020
_chemical_formula_moiety 'C20 H22 N6 Dy (N C S)3'
_chemical_formula_sum 'C23 H22 Dy N9 S3'
_chemical_formula_weight 683.17
_space_group_crystal_system triclinic
_space_group_IT_number 2
_space_group_name_Hall '-P 1'
_space_group_name_H-M_alt 'P -1'
_atom_sites_solution_hydrogens geom
_atom_sites_solution_primary direct
_atom_sites_solution_secondary fourier
_audit_creation_method SHELXL-2014/7
_audit_update_record
;
2020-07-18 deposited with the CCDC.	2020-11-24 downloaded from the CCDC.
;
_cell_angle_alpha 97.249(2)
_cell_angle_beta 105.438(2)
_cell_angle_gamma 97.531(2)
_cell_formula_units_Z 2
_cell_length_a 8.4497(15)
_cell_length_b 12.612(2)
_cell_length_c 13.166(2)
_cell_measurement_reflns_used 2450
_cell_measurement_temperature 296(2)
_cell_measurement_theta_max 18.52
_cell_measurement_theta_min 2.51
_cell_volume 1321.6(4)
_computing_cell_refinement 'Bruker SMART'
_computing_data_collection 'Bruker SMART'
_computing_data_reduction 'Bruker SAINT'
_computing_molecular_graphics 'Bruker SHELXTL'
_computing_publication_material 'Bruker SHELXTL'
_computing_structure_refinement 'SHELXL-2014/7 (Sheldrick, 2014)'
_computing_structure_solution 'Bruker SHELXTL'
_diffrn_ambient_temperature 296(2)
_diffrn_measured_fraction_theta_full 0.997
_diffrn_measured_fraction_theta_max 0.997
_diffrn_measurement_device_type 'CCD area detector'
_diffrn_measurement_method 'phi and omega scans'
_diffrn_radiation_type MoK\a
_diffrn_radiation_wavelength 0.71073
_diffrn_reflns_av_R_equivalents 0.0560
_diffrn_reflns_av_unetI/netI 0.0772
_diffrn_reflns_Laue_measured_fraction_full 0.997
_diffrn_reflns_Laue_measured_fraction_max 0.997
_diffrn_reflns_limit_h_max 10
_diffrn_reflns_limit_h_min -10
_diffrn_reflns_limit_k_max 15
_diffrn_reflns_limit_k_min -15
_diffrn_reflns_limit_l_max 16
_diffrn_reflns_limit_l_min -16
_diffrn_reflns_number 10386
_diffrn_reflns_point_group_measured_fraction_full 0.997
_diffrn_reflns_point_group_measured_fraction_max 0.997
_diffrn_reflns_theta_full 25.242
_diffrn_reflns_theta_max 25.999
_diffrn_reflns_theta_min 2.508
_diffrn_source 'sealed tube'
_exptl_absorpt_coefficient_mu 3.095
_exptl_absorpt_correction_T_max 0.2497
_exptl_absorpt_correction_T_min 0.1843
_exptl_absorpt_correction_type empirical
_exptl_absorpt_process_details 'SADABS, Bruker'
_exptl_crystal_colour colourless
_exptl_crystal_density_diffrn 1.717
_exptl_crystal_description block
_exptl_crystal_F_000 674
_exptl_crystal_size_max 0.250
_exptl_crystal_size_mid 0.123
_exptl_crystal_size_min 0.110
_refine_diff_density_max 0.645
_refine_diff_density_min -0.808
_refine_diff_density_rms 0.122
_refine_ls_extinction_method none
_refine_ls_goodness_of_fit_ref 0.992
_refine_ls_hydrogen_treatment constr
_refine_ls_matrix_type full
_refine_ls_number_parameters 325
_refine_ls_number_reflns 5196
_refine_ls_number_restraints 0
_refine_ls_restrained_S_all 0.992
_refine_ls_R_factor_all 0.0560
_refine_ls_R_factor_gt 0.0406
_refine_ls_shift/su_max 0.000
_refine_ls_shift/su_mean 0.000
_refine_ls_structure_factor_coef Fsqd
_refine_ls_weighting_details 'w=1/[\s^2^(Fo^2^)+(0.0286P)^2^] where P=(Fo^2^+2Fc^2^)/3'
_refine_ls_weighting_scheme calc
_refine_ls_wR_factor_gt 0.0770
_refine_ls_wR_factor_ref 0.0837
_reflns_Friedel_coverage 0.000
_reflns_number_gt 4180
_reflns_number_total 5196
_reflns_threshold_expression 'I > 2\s(I)'
_cod_data_source_file d0dt03370g2.cif
_cod_data_source_block SCD18_123_P1
_cod_depositor_comments 'Adding full bibliography for 7705804--7705809.cif.'
_cod_database_code 7705806
_shelx_space_group_comment
;
The symmetry employed for this shelxl refinement is uniquely defined
by the following loop, which should always be used as a source of
symmetry information in preference to the above space-group names.
They are only intended as comments.
;
_shelx_estimated_absorpt_t_min 0.512
_shelx_estimated_absorpt_t_max 0.727

loop_
_space_group_symop_operation_xyz
'x, y, z'
'-x, -y, -z'

loop_
_atom_site_label
_atom_site_type_symbol
_atom_site_fract_x
_atom_site_fract_y
_atom_site_fract_z
_atom_site_U_iso_or_equiv
_atom_site_adp_type
_atom_site_occupancy
_atom_site_site_symmetry_order
_atom_site_calc_flag
_atom_site_refinement_flags_posn
_atom_site_refinement_flags_adp
_atom_site_refinement_flags_occupancy
_atom_site_disorder_assembly
_atom_site_disorder_group
Dy1 Dy 0.16923(3) 0.23386(2) 0.25200(2) 0.03073(9) Uani 1 1 d . . . . .
N1 N 0.1689(6) 0.4295(4) 0.2112(4) 0.0382(11) Uani 1 1 d . . . . .
N2 N 0.4535(5) 0.3611(4) 0.3008(4) 0.0396(11) Uani 1 1 d . . . . .
N3 N 0.3570(6) 0.2351(4) 0.4453(4) 0.0394(11) Uani 1 1 d . . . . .
N4 N 0.1155(6) 0.0665(4) 0.3399(4) 0.0393(12) Uani 1 1 d . . . . .
N5 N -0.0513(6) 0.0744(4) 0.1401(4) 0.0427(12) Uani 1 1 d . . . . .
N6 N -0.1169(5) 0.2894(4) 0.1645(4) 0.0414(12) Uani 1 1 d . . . . .
C1 C 0.0268(7) 0.4643(5) 0.1671(5) 0.0424(14) Uani 1 1 d . . . . .
C2 C 0.0267(9) 0.5659(6) 0.1376(5) 0.0608(19) Uani 1 1 d . . . . .
H2 H -0.0735 0.5889 0.1092 0.073 Uiso 1 1 calc R U . . .
C3 C 0.1748(11) 0.6321(6) 0.1504(6) 0.072(2) Uani 1 1 d . . . . .
H3 H 0.1764 0.7003 0.1305 0.086 Uiso 1 1 calc R U . . .
C4 C 0.3189(9) 0.5972(5) 0.1926(5) 0.0574(18) Uani 1 1 d . . . . .
H4 H 0.4205 0.6413 0.2016 0.069 Uiso 1 1 calc R U . . .
C5 C 0.3153(8) 0.4950(5) 0.2225(4) 0.0415(14) Uani 1 1 d . . . . .
C6 C 0.4631(7) 0.4525(5) 0.2715(5) 0.0455(15) Uani 1 1 d . . . . .
H6 H 0.5675 0.4936 0.2816 0.055 Uiso 1 1 calc R U . . .
C7 C 0.6062(7) 0.3271(5) 0.3582(5) 0.0535(17) Uani 1 1 d . . . . .
H7A H 0.7002 0.3655 0.3408 0.064 Uiso 1 1 calc R U . . .
H7B H 0.5995 0.2501 0.3353 0.064 Uiso 1 1 calc R U . . .
C8 C 0.6337(7) 0.3495(5) 0.4766(5) 0.0546(18) Uani 1 1 d . . . . .
H8A H 0.6897 0.4239 0.5040 0.066 Uiso 1 1 calc R U . . .
H8B H 0.7062 0.3023 0.5099 0.066 Uiso 1 1 calc R U . . .
C9 C 0.4709(7) 0.3321(5) 0.5076(5) 0.0481(16) Uani 1 1 d . . . . .
H9A H 0.4964 0.3264 0.5828 0.058 Uiso 1 1 calc R U . . .
H9B H 0.4166 0.3947 0.4972 0.058 Uiso 1 1 calc R U . . .
C10 C 0.3302(8) 0.1564(5) 0.4942(5) 0.0463(15) Uani 1 1 d . . . . .
H10 H 0.3869 0.1610 0.5660 0.056 Uiso 1 1 calc R U . . .
C11 C 0.2105(8) 0.0596(5) 0.4372(5) 0.0468(15) Uani 1 1 d . . . . .
C12 C 0.2004(9) -0.0330(6) 0.4824(6) 0.066(2) Uani 1 1 d . . . . .
H12 H 0.2670 -0.0342 0.5509 0.079 Uiso 1 1 calc R U . . .
C13 C 0.0895(9) -0.1237(6) 0.4239(7) 0.076(2) Uani 1 1 d . . . . .
H13 H 0.0798 -0.1872 0.4523 0.092 Uiso 1 1 calc R U . . .
C14 C -0.0070(9) -0.1192(5) 0.3228(6) 0.064(2) Uani 1 1 d . . . . .
H14 H -0.0832 -0.1795 0.2823 0.077 Uiso 1 1 calc R U . . .
C15 C 0.0109(7) -0.0241(5) 0.2824(5) 0.0436(15) Uani 1 1 d . . . . .
C16 C -0.0817(8) -0.0129(5) 0.1743(5) 0.0503(17) Uani 1 1 d . . . . .
H16 H -0.1624 -0.0697 0.1312 0.060 Uiso 1 1 calc R U . . .
C17 C -0.1589(8) 0.0837(6) 0.0340(5) 0.0575(18) Uani 1 1 d . . . . .
H17A H -0.1946 0.0128 -0.0108 0.069 Uiso 1 1 calc R U . . .
H17B H -0.0971 0.1305 -0.0005 0.069 Uiso 1 1 calc R U . . .
C18 C -0.3101(8) 0.1307(6) 0.0475(5) 0.061(2) Uani 1 1 d . . . . .
H18A H -0.3948 0.0722 0.0504 0.073 Uiso 1 1 calc R U . . .
H18B H -0.3555 0.1630 -0.0146 0.073 Uiso 1 1 calc R U . . .
C19 C -0.2723(7) 0.2160(5) 0.1475(5) 0.0520(17) Uani 1 1 d . . . . .
H19A H -0.3625 0.2574 0.1408 0.062 Uiso 1 1 calc R U . . .
H19B H -0.2659 0.1802 0.2091 0.062 Uiso 1 1 calc R U . . .
C20 C -0.1243(8) 0.3861(5) 0.1489(5) 0.0466(15) Uani 1 1 d . . . . .
H20 H -0.2276 0.4070 0.1255 0.056 Uiso 1 1 calc R U . . .
N7 N 0.3501(6) 0.1059(4) 0.2277(4) 0.0478(13) Uani 1 1 d . . . . .
N8 N 0.1993(6) 0.2432(4) 0.0757(4) 0.0506(14) Uani 1 1 d . . . . .
N9 N 0.0615(6) 0.3160(4) 0.3888(4) 0.0437(12) Uani 1 1 d . . . . .
C21 C 0.4182(7) 0.0323(5) 0.2324(4) 0.0421(14) Uani 1 1 d . . . . .
C22 C 0.2722(7) 0.2790(5) 0.0228(5) 0.0433(15) Uani 1 1 d . . . . .
C23 C 0.0747(6) 0.3540(4) 0.4770(5) 0.0358(13) Uani 1 1 d . . . . .
S1 S 0.5166(3) -0.07015(18) 0.23768(16) 0.0836(7) Uani 1 1 d . . . . .
S2 S 0.3759(3) 0.3313(2) -0.0509(2) 0.1048(9) Uani 1 1 d . . . . .
S3 S 0.0950(2) 0.40089(14) 0.60092(13) 0.0517(4) Uani 1 1 d . . . . .

loop_
_atom_site_aniso_label
_atom_site_aniso_U_11
_atom_site_aniso_U_22
_atom_site_aniso_U_33
_atom_site_aniso_U_23
_atom_site_aniso_U_13
_atom_site_aniso_U_12
Dy1 0.02927(14) 0.02936(15) 0.03028(15) 0.00177(10) 0.00634(11) 0.00124(10)
N1 0.044(3) 0.033(3) 0.038(3) 0.003(2) 0.015(2) 0.005(2)
N2 0.033(3) 0.037(3) 0.045(3) 0.002(2) 0.010(2) 0.003(2)
N3 0.041(3) 0.037(3) 0.035(3) 0.002(2) 0.004(2) 0.006(2)
N4 0.042(3) 0.028(3) 0.045(3) 0.001(2) 0.012(2) 0.002(2)
N5 0.044(3) 0.040(3) 0.033(3) -0.009(2) 0.006(2) -0.004(2)
N6 0.028(2) 0.056(3) 0.035(3) 0.003(2) 0.004(2) 0.002(2)
C1 0.047(4) 0.042(4) 0.039(3) 0.012(3) 0.009(3) 0.016(3)
C2 0.069(5) 0.058(5) 0.058(4) 0.020(4) 0.012(4) 0.021(4)
C3 0.100(6) 0.047(5) 0.069(5) 0.031(4) 0.019(5) 0.012(5)
C4 0.074(5) 0.040(4) 0.059(4) 0.010(3) 0.026(4) -0.002(4)
C5 0.052(4) 0.035(3) 0.037(3) 0.001(3) 0.016(3) 0.002(3)
C6 0.040(3) 0.048(4) 0.043(4) -0.004(3) 0.016(3) -0.007(3)
C7 0.033(3) 0.046(4) 0.077(5) -0.005(3) 0.016(3) 0.007(3)
C8 0.035(3) 0.049(4) 0.065(5) 0.003(3) -0.007(3) 0.006(3)
C9 0.045(4) 0.044(4) 0.040(4) -0.009(3) -0.002(3) 0.000(3)
C10 0.054(4) 0.049(4) 0.033(3) 0.012(3) 0.002(3) 0.014(3)
C11 0.047(4) 0.040(4) 0.053(4) 0.015(3) 0.013(3) 0.004(3)
C12 0.063(5) 0.060(5) 0.074(5) 0.035(4) 0.009(4) 0.004(4)
C13 0.064(5) 0.054(5) 0.114(7) 0.045(5) 0.017(5) 0.009(4)
C14 0.062(5) 0.034(4) 0.090(6) 0.010(4) 0.017(4) -0.005(3)
C15 0.042(3) 0.033(3) 0.056(4) 0.007(3) 0.016(3) 0.003(3)
C16 0.047(4) 0.036(4) 0.057(4) -0.010(3) 0.013(3) -0.008(3)
C17 0.056(4) 0.063(5) 0.039(4) -0.003(3) 0.003(3) -0.005(4)
C18 0.039(4) 0.077(5) 0.048(4) 0.006(4) -0.009(3) -0.008(4)
C19 0.035(3) 0.065(5) 0.049(4) 0.005(3) 0.005(3) 0.000(3)
C20 0.044(4) 0.054(4) 0.041(4) 0.010(3) 0.005(3) 0.020(3)
N7 0.046(3) 0.041(3) 0.053(3) -0.002(3) 0.014(3) 0.007(3)
N8 0.054(3) 0.053(3) 0.043(3) 0.002(3) 0.018(3) 0.001(3)
N9 0.040(3) 0.057(3) 0.036(3) 0.011(3) 0.007(2) 0.020(3)
C21 0.041(3) 0.051(4) 0.029(3) -0.001(3) 0.006(3) 0.007(3)
C22 0.043(4) 0.048(4) 0.038(3) 0.004(3) 0.009(3) 0.011(3)
C23 0.028(3) 0.034(3) 0.045(4) 0.012(3) 0.010(3) 0.000(2)
S1 0.1142(18) 0.0842(15) 0.0572(12) 0.0159(11) 0.0095(12) 0.0617(14)
S2 0.0853(16) 0.157(2) 0.124(2) 0.0961(19) 0.0686(16) 0.0523(16)
S3 0.0516(10) 0.0547(10) 0.0402(9) -0.0047(8) 0.0129(8) -0.0088(8)

loop_
_atom_type_symbol
_atom_type_description
_atom_type_scat_dispersion_real
_atom_type_scat_dispersion_imag
_atom_type_scat_source
C C 0.0033 0.0016 'International Tables Vol C Tables 4.2.6.8 and 6.1.1.4'
H H 0.0000 0.0000 'International Tables Vol C Tables 4.2.6.8 and 6.1.1.4'
N N 0.0061 0.0033 'International Tables Vol C Tables 4.2.6.8 and 6.1.1.4'
S S 0.1246 0.1234 'International Tables Vol C Tables 4.2.6.8 and 6.1.1.4'
Dy Dy -0.1892 4.4098 'International Tables Vol C Tables 4.2.6.8 and 6.1.1.4'

loop_
_geom_angle_atom_site_label_1
_geom_angle_atom_site_label_2
_geom_angle_atom_site_label_3
_geom_angle
_geom_angle_site_symmetry_1
_geom_angle_site_symmetry_3
_geom_angle_publ_flag
N9 Dy1 N7 139.89(17) . . y
N9 Dy1 N8 144.20(17) . . y
N7 Dy1 N8 75.39(18) . . y
N9 Dy1 N5 107.46(16) . . y
N7 Dy1 N5 81.23(16) . . y
N8 Dy1 N5 78.90(16) . . y
N9 Dy1 N4 81.20(15) . . y
N7 Dy1 N4 68.21(16) . . y
N8 Dy1 N4 129.55(16) . . y
N5 Dy1 N4 62.35(15) . . y
N9 Dy1 N2 98.75(16) . . y
N7 Dy1 N2 78.88(16) . . y
N8 Dy1 N2 79.68(16) . . y
N5 Dy1 N2 153.78(15) . . y
N4 Dy1 N2 123.77(15) . . y
N9 Dy1 N1 78.31(15) . . y
N7 Dy1 N1 130.98(15) . . y
N8 Dy1 N1 69.23(16) . . y
N5 Dy1 N1 122.11(15) . . y
N4 Dy1 N1 159.36(14) . . y
N2 Dy1 N1 62.54(15) . . y
N9 Dy1 N6 70.16(15) . . y
N7 Dy1 N6 143.27(16) . . y
N8 Dy1 N6 81.25(16) . . y
N5 Dy1 N6 66.60(16) . . y
N4 Dy1 N6 108.56(15) . . y
N2 Dy1 N6 124.38(16) . . y
N1 Dy1 N6 61.84(15) . . y
N9 Dy1 N3 66.96(15) . . y
N7 Dy1 N3 75.90(16) . . y
N8 Dy1 N3 138.79(16) . . y
N5 Dy1 N3 124.60(15) . . y
N4 Dy1 N3 62.36(14) . . y
N2 Dy1 N3 66.23(15) . . y
N1 Dy1 N3 110.84(14) . . y
N6 Dy1 N3 137.02(14) . . y
C1 N1 C5 118.2(5) . . ?
C1 N1 Dy1 121.6(4) . . ?
C5 N1 Dy1 119.7(4) . . ?
C6 N2 C7 118.8(5) . . ?
C6 N2 Dy1 120.1(4) . . ?
C7 N2 Dy1 121.0(4) . . ?
C10 N3 C9 117.4(5) . . ?
C10 N3 Dy1 120.0(4) . . ?
C9 N3 Dy1 121.5(4) . . ?
C11 N4 C15 117.4(5) . . ?
C11 N4 Dy1 121.0(4) . . ?
C15 N4 Dy1 120.6(4) . . ?
C16 N5 C17 116.8(5) . . ?
C16 N5 Dy1 122.4(4) . . ?
C17 N5 Dy1 120.7(4) . . ?
C20 N6 C19 118.0(5) . . ?
C20 N6 Dy1 120.4(4) . . ?
C19 N6 Dy1 121.0(4) . . ?
N1 C1 C2 121.8(6) . . ?
N1 C1 C20 115.0(5) . . ?
C2 C1 C20 123.1(6) . . ?
C3 C2 C1 119.6(7) . . ?
C3 C2 H2 120.2 . . ?
C1 C2 H2 120.2 . . ?
C4 C3 C2 119.1(6) . . ?
C4 C3 H3 120.4 . . ?
C2 C3 H3 120.4 . . ?
C3 C4 C5 120.0(6) . . ?
C3 C4 H4 120.0 . . ?
C5 C4 H4 120.0 . . ?
N1 C5 C4 121.1(6) . . ?
N1 C5 C6 115.1(5) . . ?
C4 C5 C6 123.8(6) . . ?
N2 C6 C5 121.5(5) . . ?
N2 C6 H6 119.2 . . ?
C5 C6 H6 119.2 . . ?
N2 C7 C8 111.4(5) . . ?
N2 C7 H7A 109.4 . . ?
C8 C7 H7A 109.4 . . ?
N2 C7 H7B 109.4 . . ?
C8 C7 H7B 109.4 . . ?
H7A C7 H7B 108.0 . . ?
C7 C8 C9 112.7(5) . . ?
C7 C8 H8A 109.1 . . ?
C9 C8 H8A 109.1 . . ?
C7 C8 H8B 109.1 . . ?
C9 C8 H8B 109.1 . . ?
H8A C8 H8B 107.8 . . ?
N3 C9 C8 112.5(5) . . ?
N3 C9 H9A 109.1 . . ?
C8 C9 H9A 109.1 . . ?
N3 C9 H9B 109.1 . . ?
C8 C9 H9B 109.1 . . ?
H9A C9 H9B 107.8 . . ?
N3 C10 C11 119.8(5) . . ?
N3 C10 H10 120.1 . . ?
C11 C10 H10 120.1 . . ?
N4 C11 C12 123.3(6) . . ?
N4 C11 C10 116.1(5) . . ?
C12 C11 C10 120.6(6) . . ?
C13 C12 C11 118.4(7) . . ?
C13 C12 H12 120.8 . . ?
C11 C12 H12 120.8 . . ?
C12 C13 C14 119.2(7) . . ?
C12 C13 H13 120.4 . . ?
C14 C13 H13 120.4 . . ?
C13 C14 C15 119.1(6) . . ?
C13 C14 H14 120.4 . . ?
C15 C14 H14 120.4 . . ?
N4 C15 C14 122.4(6) . . ?
N4 C15 C16 114.5(5) . . ?
C14 C15 C16 123.0(6) . . ?
N5 C16 C15 119.7(5) . . ?
N5 C16 H16 120.2 . . ?
C15 C16 H16 120.2 . . ?
N5 C17 C18 109.3(5) . . ?
N5 C17 H17A 109.8 . . ?
C18 C17 H17A 109.8 . . ?
N5 C17 H17B 109.8 . . ?
C18 C17 H17B 109.8 . . ?
H17A C17 H17B 108.3 . . ?
C17 C18 C19 113.7(5) . . ?
C17 C18 H18A 108.8 . . ?
C19 C18 H18A 108.8 . . ?
C17 C18 H18B 108.8 . . ?
C19 C18 H18B 108.8 . . ?
H18A C18 H18B 107.7 . . ?
N6 C19 C18 111.9(5) . . ?
N6 C19 H19A 109.2 . . ?
C18 C19 H19A 109.2 . . ?
N6 C19 H19B 109.2 . . ?
C18 C19 H19B 109.2 . . ?
H19A C19 H19B 107.9 . . ?
N6 C20 C1 120.7(5) . . ?
N6 C20 H20 119.6 . . ?
C1 C20 H20 119.6 . . ?
C21 N7 Dy1 163.1(5) . . ?
C22 N8 Dy1 149.3(5) . . ?
C23 N9 Dy1 152.5(4) . . ?
N7 C21 S1 178.8(6) . . ?
N8 C22 S2 179.2(6) . . ?
N9 C23 S3 177.1(5) . . ?

loop_
_geom_bond_atom_site_label_1
_geom_bond_atom_site_label_2
_geom_bond_distance
_geom_bond_site_symmetry_2
_geom_bond_publ_flag
Dy1 N9 2.408(5) . y
Dy1 N7 2.412(5) . y
Dy1 N8 2.417(5) . y
Dy1 N5 2.549(4) . y
Dy1 N4 2.578(4) . y
Dy1 N2 2.582(4) . y
Dy1 N1 2.591(4) . y
Dy1 N6 2.613(5) . y
Dy1 N3 2.613(5) . y
N1 C1 1.342(7) . ?
N1 C5 1.355(7) . ?
N2 C6 1.260(7) . ?
N2 C7 1.458(7) . ?
N3 C10 1.277(7) . ?
N3 C9 1.453(7) . ?
N4 C11 1.338(7) . ?
N4 C15 1.349(7) . ?
N5 C16 1.261(7) . ?
N5 C17 1.479(7) . ?
N6 C20 1.269(7) . ?
N6 C19 1.450(7) . ?
C1 C2 1.385(8) . ?
C1 C20 1.452(8) . ?
C2 C3 1.367(9) . ?
C2 H2 0.9300 . ?
C3 C4 1.351(10) . ?
C3 H3 0.9300 . ?
C4 C5 1.393(8) . ?
C4 H4 0.9300 . ?
C5 C6 1.448(8) . ?
C6 H6 0.9300 . ?
C7 C8 1.498(9) . ?
C7 H7A 0.9700 . ?
C7 H7B 0.9700 . ?
C8 C9 1.533(8) . ?
C8 H8A 0.9700 . ?
C8 H8B 0.9700 . ?
C9 H9A 0.9700 . ?
C9 H9B 0.9700 . ?
C10 C11 1.455(8) . ?
C10 H10 0.9300 . ?
C11 C12 1.380(8) . ?
C12 C13 1.375(9) . ?
C12 H12 0.9300 . ?
C13 C14 1.376(10) . ?
C13 H13 0.9300 . ?
C14 C15 1.378(8) . ?
C14 H14 0.9300 . ?
C15 C16 1.465(8) . ?
C16 H16 0.9300 . ?
C17 C18 1.519(9) . ?
C17 H17A 0.9700 . ?
C17 H17B 0.9700 . ?
C18 C19 1.524(8) . ?
C18 H18A 0.9700 . ?
C18 H18B 0.9700 . ?
C19 H19A 0.9700 . ?
C19 H19B 0.9700 . ?
C20 H20 0.9300 . ?
N7 C21 1.155(7) . ?
N8 C22 1.142(7) . ?
N9 C23 1.169(7) . ?
C21 S1 1.624(7) . ?
C22 S2 1.614(6) . ?
C23 S3 1.619(6) . ?

loop_
_geom_hbond_atom_site_label_D
_geom_hbond_atom_site_label_H
_geom_hbond_atom_site_label_A
_geom_hbond_distance_DH
_geom_hbond_distance_HA
_geom_hbond_distance_DA
_geom_hbond_angle_DHA
_geom_hbond_site_symmetry_A
C18 H18B S1 0.97 2.90 3.629(7) 132.3 2
C17 H17B N8 0.97 2.58 3.279(8) 128.8 .
C12 H12 S1 0.93 2.93 3.778(8) 153.1 2_656
C10 H10 S1 0.93 2.92 3.772(6) 152.9 2_656
C7 H7B N7 0.97 2.55 3.263(8) 130.2 .
C6 H6 S3 0.93 2.90 3.775(6) 156.4 2_666
C4 H4 S2 0.93 2.98 3.650(7) 130.7 2_665
C2 H2 S2 0.93 2.82 3.745(8) 172.5 2_565

loop_
_geom_torsion_atom_site_label_1
_geom_torsion_atom_site_label_2
_geom_torsion_atom_site_label_3
_geom_torsion_atom_site_label_4
_geom_torsion
_geom_torsion_site_symmetry_1
_geom_torsion_site_symmetry_2
_geom_torsion_site_symmetry_3
_geom_torsion_site_symmetry_4
_geom_torsion_publ_flag
C5 N1 C1 C2 -2.8(8) . . . . ?
Dy1 N1 C1 C2 -175.0(4) . . . . ?
C5 N1 C1 C20 174.8(5) . . . . ?
Dy1 N1 C1 C20 2.6(7) . . . . ?
N1 C1 C2 C3 2.0(10) . . . . ?
C20 C1 C2 C3 -175.4(6) . . . . ?
C1 C2 C3 C4 -0.5(11) . . . . ?
C2 C3 C4 C5 -0.1(11) . . . . ?
C1 N1 C5 C4 2.1(8) . . . . ?
Dy1 N1 C5 C4 174.5(4) . . . . ?
C1 N1 C5 C6 179.5(5) . . . . ?
Dy1 N1 C5 C6 -8.1(6) . . . . ?
C3 C4 C5 N1 -0.7(10) . . . . ?
C3 C4 C5 C6 -177.8(6) . . . . ?
C7 N2 C6 C5 -174.6(5) . . . . ?
Dy1 N2 C6 C5 8.1(7) . . . . ?
N1 C5 C6 N2 0.0(8) . . . . ?
C4 C5 C6 N2 177.4(6) . . . . ?
C6 N2 C7 C8 97.0(6) . . . . ?
Dy1 N2 C7 C8 -85.8(5) . . . . ?
N2 C7 C8 C9 36.2(7) . . . . ?
C10 N3 C9 C8 111.6(6) . . . . ?
Dy1 N3 C9 C8 -80.3(6) . . . . ?
C7 C8 C9 N3 42.1(7) . . . . ?
C9 N3 C10 C11 176.7(5) . . . . ?
Dy1 N3 C10 C11 8.4(8) . . . . ?
C15 N4 C11 C12 -3.3(9) . . . . ?
Dy1 N4 C11 C12 -171.9(5) . . . . ?
C15 N4 C11 C10 175.9(5) . . . . ?
Dy1 N4 C11 C10 7.2(7) . . . . ?
N3 C10 C11 N4 -10.4(9) . . . . ?
N3 C10 C11 C12 168.8(6) . . . . ?
N4 C11 C12 C13 1.4(11) . . . . ?
C10 C11 C12 C13 -177.7(6) . . . . ?
C11 C12 C13 C14 0.1(12) . . . . ?
C12 C13 C14 C15 0.5(12) . . . . ?
C11 N4 C15 C14 3.9(9) . . . . ?
Dy1 N4 C15 C14 172.5(5) . . . . ?
C11 N4 C15 C16 -176.4(5) . . . . ?
Dy1 N4 C15 C16 -7.7(7) . . . . ?
C13 C14 C15 N4 -2.5(10) . . . . ?
C13 C14 C15 C16 177.7(7) . . . . ?
C17 N5 C16 C15 -175.0(5) . . . . ?
Dy1 N5 C16 C15 0.5(8) . . . . ?
N4 C15 C16 N5 4.8(8) . . . . ?
C14 C15 C16 N5 -175.5(6) . . . . ?
C16 N5 C17 C18 88.8(7) . . . . ?
Dy1 N5 C17 C18 -86.8(5) . . . . ?
N5 C17 C18 C19 36.2(8) . . . . ?
C20 N6 C19 C18 108.6(6) . . . . ?
Dy1 N6 C19 C18 -80.4(6) . . . . ?
C17 C18 C19 N6 42.1(8) . . . . ?
C19 N6 C20 C1 178.5(5) . . . . ?
Dy1 N6 C20 C1 7.5(7) . . . . ?
N1 C1 C20 N6 -6.6(8) . . . . ?
C2 C1 C20 N6 170.9(6) . . . . ?
